data_4340673
loop_
_publ_author_name
'Mullane, Kimberly C.'
'Lewis, Andrew J.'
'Yin, Haolin'
'Carroll, Patrick J.'
'Schelter, Eric J.'

_publ_section_title
;
 Anomalous one-electron processes in the chemistry of uranium nitrogen
 multiple bonds.
;
_journal_issue 17
_journal_name_full 'Inorganic chemistry'
_journal_page_first 9129
_journal_page_last 9139
_journal_paper_doi 10.1021/ic501149u
_journal_volume 53
_journal_year 2014
_chemical_formula_sum 'C97 H174 N8 O2 P2 Si14 U2'
_chemical_formula_weight 2415.70
_space_group_IT_number 2
_symmetry_cell_setting triclinic
_symmetry_Int_Tables_number 2
_symmetry_space_group_name_Hall '-P 1'
_symmetry_space_group_name_H-M 'P -1'
_atom_sites_solution_hydrogens geom
_atom_sites_solution_primary direct
_audit_creation_method SHELXL-97
_cell_angle_alpha 69.793(2)
_cell_angle_beta 86.592(2)
_cell_angle_gamma 76.213(2)
_cell_formula_units_Z 1
_cell_length_a 12.3541(6)
_cell_length_b 15.0685(7)
_cell_length_c 17.6012(9)
_cell_measurement_temperature 100(1)
_cell_volume 2985.4(3)
_computing_data_collection 'Bruker APEX2'
_computing_data_reduction 'Bruker SAINT'
_computing_structure_refinement 'SHELXL-97 (Sheldrick, 2008)'
_computing_structure_solution 'SHELXS-97 (Sheldrick, 2008)'
_diffrn_ambient_temperature 100(1)
_diffrn_measured_fraction_theta_full 0.986
_diffrn_measured_fraction_theta_max 0.986
_diffrn_measurement_device 'CCD Area Detector'
_diffrn_measurement_device_type 'Bruker APEXII'
_diffrn_measurement_method 'phi and omega scans'
_diffrn_radiation_monochromator graphite
_diffrn_radiation_source 'sealed tube'
_diffrn_radiation_type MoK\a
_diffrn_radiation_wavelength 0.71073
_diffrn_reflns_av_R_equivalents 0.0204
_diffrn_reflns_av_sigmaI/netI 0.0170
_diffrn_reflns_limit_h_max 15
_diffrn_reflns_limit_h_min -16
_diffrn_reflns_limit_k_max 19
_diffrn_reflns_limit_k_min -19
_diffrn_reflns_limit_l_max 22
_diffrn_reflns_limit_l_min -22
_diffrn_reflns_number 70063
_diffrn_reflns_theta_full 27.54
_diffrn_reflns_theta_max 27.54
_diffrn_reflns_theta_min 1.57
_exptl_absorpt_coefficient_mu 2.921
_exptl_absorpt_correction_T_max 0.7456
_exptl_absorpt_correction_T_min 0.5700
_exptl_absorpt_correction_type multi-scan
_exptl_absorpt_process_details '(SADABS; Sheldrick, 2007)'
_exptl_crystal_density_diffrn 1.344
_exptl_crystal_density_method 'not measured'
_exptl_crystal_F_000 1238
_exptl_crystal_size_max 0.25
_exptl_crystal_size_mid 0.18
_exptl_crystal_size_min 0.03
_refine_diff_density_max 3.637
_refine_diff_density_min -2.272
_refine_diff_density_rms 0.111
_refine_ls_extinction_method none
_refine_ls_goodness_of_fit_ref 1.052
_refine_ls_hydrogen_treatment constr
_refine_ls_matrix_type full
_refine_ls_number_parameters 581
_refine_ls_number_reflns 13566
_refine_ls_number_restraints 422
_refine_ls_restrained_S_all 1.091
_refine_ls_R_factor_all 0.0354
_refine_ls_R_factor_gt 0.0318
_refine_ls_shift/su_max 0.001
_refine_ls_shift/su_mean 0.000
_refine_ls_structure_factor_coef Fsqd
_refine_ls_weighting_details 'calc w=1/[\s^2^(Fo^2^)+(0.0333P)^2^+10.7500P] where P=(Fo^2^+2Fc^2^)/3'
_refine_ls_weighting_scheme calc
_refine_ls_wR_factor_gt 0.0776
_refine_ls_wR_factor_ref 0.0808
_reflns_number_gt 12692
_reflns_number_total 13566
_reflns_threshold_expression >2sigma(I)
_cod_data_source_file ic501149u_si_002.cif
_cod_data_source_block 2-O
_cod_depositor_comments
;
The following automatic conversions were performed:
'_atom_site_symetry_multiplicity' tag replaced with
'_atom_site_symmetry_multiplicity'.

Automatic conversion script
Id: cif_correct_tags 1440 2010-10-19 06:21:57Z saulius 

 Adding full bibliography for 4340671--4340680.cif.
;
_cod_original_sg_symbol_H-M 'P -1       '
_cod_database_code 4340673

loop_
_symmetry_equiv_pos_as_xyz
'x, y, z'
'-x, -y, -z'

loop_
_atom_site_label
_atom_site_type_symbol
_atom_site_fract_x
_atom_site_fract_y
_atom_site_fract_z
_atom_site_U_iso_or_equiv
_atom_site_adp_type
_atom_site_occupancy
_atom_site_symmetry_multiplicity
_atom_site_calc_flag
_atom_site_refinement_flags
_atom_site_disorder_assembly
_atom_site_disorder_group
U1 U 0.121206(9) 0.286267(9) 0.275244(7) 0.01726(4) Uani 1 1 d U . .
P1 P 0.52292(8) 0.23439(7) 0.74809(7) 0.0285(2) Uani 1 1 d U . .
Si1 Si -0.14301(10) 0.36887(8) 0.17198(6) 0.0292(2) Uani 1 1 d U . .
Si2 Si -0.11771(8) 0.19243(7) 0.31833(6) 0.02237(19) Uani 1 1 d U . .
Si3 Si 0.35238(9) 0.35499(10) 0.15925(7) 0.0396(3) Uani 1 1 d U . .
Si4 Si 0.25029(13) 0.22086(9) 0.11390(7) 0.0404(3) Uani 1 1 d U . .
Si5 Si 0.12488(8) 0.30747(7) 0.46974(6) 0.0245(2) Uani 1 1 d U . .
Si6 Si 0.30711(8) 0.15466(7) 0.44193(6) 0.02220(19) Uani 1 1 d U . .
Si7 Si 0.05834(9) 0.55051(8) 0.22990(7) 0.0296(2) Uani 1 1 d U . .
O1 O 0.1500(2) 0.15700(18) 0.29489(15) 0.0253(5) Uani 1 1 d U . .
N1 N -0.0662(2) 0.2888(2) 0.25649(17) 0.0229(6) Uani 1 1 d U . .
N2 N 0.2485(3) 0.2946(2) 0.16999(19) 0.0258(6) Uani 1 1 d U . .
N3 N 0.1925(2) 0.2493(2) 0.40601(18) 0.0207(6) Uani 1 1 d U . .
N4 N 0.0896(2) 0.4280(2) 0.25405(17) 0.0194(5) Uani 1 1 d U . .
C1 C -0.2071(3) 0.3065(3) 0.1165(2) 0.0307(8) Uani 1 1 d U . .
H1a H -0.2543 0.2691 0.1523 0.046 Uiso 1 1 calc R . .
H1b H -0.1492 0.2642 0.0981 0.046 Uiso 1 1 calc R . .
H1c H -0.2506 0.3544 0.0709 0.046 Uiso 1 1 calc R . .
C2 C -0.2619(5) 0.4595(3) 0.1947(3) 0.0570(14) Uani 1 1 d U . .
H2a H -0.3085 0.4256 0.2342 0.085 Uiso 1 1 calc R . .
H2b H -0.3048 0.4987 0.1460 0.085 Uiso 1 1 calc R . .
H2c H -0.2330 0.5004 0.2157 0.085 Uiso 1 1 calc R . .
C3 C -0.0553(5) 0.4380(5) 0.0955(3) 0.074(2) Uani 1 1 d U . .
H3a H -0.0196 0.4723 0.1194 0.110 Uiso 1 1 calc R . .
H3b H -0.1015 0.4836 0.0502 0.110 Uiso 1 1 calc R . .
H3c H 0.0002 0.3937 0.0774 0.110 Uiso 1 1 calc R . .
C4 C -0.0989(4) 0.0910(3) 0.2766(3) 0.0381(9) Uani 1 1 d U . .
H4a H -0.1324 0.1157 0.2233 0.057 Uiso 1 1 calc R . .
H4b H -0.1338 0.0415 0.3113 0.057 Uiso 1 1 calc R . .
H4c H -0.0207 0.0638 0.2738 0.057 Uiso 1 1 calc R . .
C5 C -0.0504(4) 0.1376(4) 0.4213(3) 0.0507(14) Uani 1 1 d U . .
H5a H 0.0287 0.1173 0.4166 0.076 Uiso 1 1 calc R . .
H5b H -0.0792 0.0823 0.4523 0.076 Uiso 1 1 calc R . .
H5c H -0.0660 0.1849 0.4480 0.076 Uiso 1 1 calc R . .
C6 C -0.2705(3) 0.2280(3) 0.3374(2) 0.0295(8) Uani 1 1 d U . .
H6a H -0.3113 0.2569 0.2867 0.044 Uiso 1 1 calc R . .
H6b H -0.2826 0.2739 0.3654 0.044 Uiso 1 1 calc R . .
H6c H -0.2956 0.1712 0.3699 0.044 Uiso 1 1 calc R . .
C7 C 0.3690(4) 0.3916(4) 0.2474(4) 0.0511(12) Uani 1 1 d U . .
H7a H 0.3776 0.3358 0.2960 0.077 Uiso 1 1 calc R . .
H7b H 0.3042 0.4398 0.2510 0.077 Uiso 1 1 calc R . .
H7c H 0.4338 0.4180 0.2408 0.077 Uiso 1 1 calc R . .
C8 C 0.3341(8) 0.4643(6) 0.0656(5) 0.127(3) Uani 1 1 d U . .
H8a H 0.3838 0.4498 0.0252 0.190 Uiso 1 1 calc R . .
H8b H 0.3507 0.5172 0.0777 0.190 Uiso 1 1 calc R . .
H8c H 0.2585 0.4823 0.0456 0.190 Uiso 1 1 calc R . .
C9 C 0.4931(4) 0.2792(7) 0.1509(4) 0.090(2) Uani 1 1 d U . .
H9a H 0.4925 0.2568 0.1061 0.136 Uiso 1 1 calc R . .
H9b H 0.5116 0.2244 0.1999 0.136 Uiso 1 1 calc R . .
H9c H 0.5476 0.3175 0.1423 0.136 Uiso 1 1 calc R . .
C10 C 0.1091(7) 0.1996(6) 0.1028(4) 0.084(2) Uani 1 1 d U . .
H10a H 0.0568 0.2610 0.0804 0.126 Uiso 1 1 calc R . .
H10b H 0.0848 0.1642 0.1549 0.126 Uiso 1 1 calc R . .
H10c H 0.1135 0.1628 0.0673 0.126 Uiso 1 1 calc R . .
C11 C 0.3476(9) 0.0992(5) 0.1572(4) 0.113(3) Uani 1 1 d U . .
H11a H 0.3301 0.0695 0.2128 0.170 Uiso 1 1 calc R . .
H11b H 0.4229 0.1068 0.1542 0.170 Uiso 1 1 calc R . .
H11c H 0.3397 0.0588 0.1270 0.170 Uiso 1 1 calc R . .
C12 C 0.2910(4) 0.2724(5) 0.0059(3) 0.0551(14) Uani 1 1 d U . .
H12a H 0.2427 0.3352 -0.0195 0.083 Uiso 1 1 calc R . .
H12b H 0.2845 0.2298 -0.0225 0.083 Uiso 1 1 calc R . .
H12c H 0.3667 0.2787 0.0045 0.083 Uiso 1 1 calc R . .
C13 C -0.0234(4) 0.3698(5) 0.4369(3) 0.0644(18) Uani 1 1 d U . .
H13a H -0.0618 0.3236 0.4321 0.097 Uiso 1 1 calc R . .
H13b H -0.0253 0.4207 0.3855 0.097 Uiso 1 1 calc R . .
H13c H -0.0591 0.3972 0.4764 0.097 Uiso 1 1 calc R . .
C14 C 0.1944(6) 0.4006(5) 0.4786(4) 0.0686(18) Uani 1 1 d U . .
H14a H 0.2025 0.4454 0.4256 0.103 Uiso 1 1 calc R . .
H14b H 0.2667 0.3691 0.5041 0.103 Uiso 1 1 calc R . .
H14c H 0.1500 0.4352 0.5107 0.103 Uiso 1 1 calc R . .
C15 C 0.1135(5) 0.2247(4) 0.5758(3) 0.0584(15) Uani 1 1 d U . .
H15a H 0.0778 0.1750 0.5750 0.088 Uiso 1 1 calc R . .
H15b H 0.0702 0.2614 0.6067 0.088 Uiso 1 1 calc R . .
H15c H 0.1866 0.1951 0.6002 0.088 Uiso 1 1 calc R . .
C16 C 0.3945(3) 0.1203(3) 0.3618(3) 0.0374(9) Uani 1 1 d U . .
H16a H 0.4161 0.1765 0.3246 0.056 Uiso 1 1 calc R . .
H16b H 0.3525 0.0952 0.3332 0.056 Uiso 1 1 calc R . .
H16c H 0.4600 0.0714 0.3864 0.056 Uiso 1 1 calc R . .
C17 C 0.4075(4) 0.1856(4) 0.5000(3) 0.0433(11) Uani 1 1 d U . .
H17a H 0.3693 0.2043 0.5431 0.065 Uiso 1 1 calc R . .
H17b H 0.4366 0.2383 0.4642 0.065 Uiso 1 1 calc R . .
H17c H 0.4676 0.1298 0.5221 0.065 Uiso 1 1 calc R . .
C18 C 0.2713(5) 0.0399(3) 0.5099(4) 0.0630(18) Uani 1 1 d U . .
H18a H 0.2259 0.0527 0.5529 0.095 Uiso 1 1 calc R . .
H18b H 0.3385 -0.0078 0.5325 0.095 Uiso 1 1 calc R . .
H18c H 0.2309 0.0158 0.4794 0.095 Uiso 1 1 calc R . .
C19 C 0.1003(9) 0.6102(7) 0.1193(6) 0.112(3) Uani 1 1 d U . .
H19a H 0.0568 0.5966 0.0830 0.168 Uiso 1 1 calc R . .
H19b H 0.1780 0.5843 0.1134 0.168 Uiso 1 1 calc R . .
H19c H 0.0869 0.6793 0.1066 0.168 Uiso 1 1 calc R . .
C20 C -0.0802(7) 0.6014(6) 0.2504(8) 0.140(4) Uani 1 1 d U . .
H20a H -0.1312 0.5776 0.2277 0.211 Uiso 1 1 calc R . .
H20b H -0.0952 0.6709 0.2267 0.211 Uiso 1 1 calc R . .
H20c H -0.0893 0.5831 0.3079 0.211 Uiso 1 1 calc R . .
C21 C 0.1546(7) 0.5936(5) 0.2727(7) 0.119(3) Uani 1 1 d U . .
H21a H 0.2295 0.5615 0.2655 0.178 Uiso 1 1 calc R . .
H21b H 0.1413 0.5800 0.3295 0.178 Uiso 1 1 calc R . .
H21c H 0.1445 0.6625 0.2461 0.178 Uiso 1 1 calc R . .
C22 C 0.4176(4) 0.1669(3) 0.7612(3) 0.0349(9) Uani 1 1 d U . .
C23 C 0.3287(4) 0.1855(4) 0.8102(3) 0.0447(11) Uani 1 1 d U . .
H23 H 0.3231 0.2334 0.8331 0.059 Uiso 1 1 calc R . .
C24 C 0.2485(6) 0.1314(4) 0.8243(4) 0.0621(15) Uani 1 1 d U . .
H24 H 0.1882 0.1436 0.8565 0.083 Uiso 1 1 calc R . .
C25 C 0.2574(6) 0.0602(4) 0.7912(3) 0.0690(18) Uani 1 1 d U . .
H25 H 0.2035 0.0240 0.8017 0.092 Uiso 1 1 calc R . .
C26 C 0.3445(6) 0.0415(4) 0.7431(3) 0.0627(16) Uani 1 1 d U . .
H26 H 0.3488 -0.0066 0.7205 0.083 Uiso 1 1 calc R . .
C27 C 0.4267(5) 0.0942(3) 0.7277(3) 0.0452(11) Uani 1 1 d U . .
H27 H 0.4866 0.0811 0.6956 0.060 Uiso 1 1 calc R . .
C28 C 0.6417(4) 0.1849(3) 0.6995(3) 0.0374(9) Uani 1 1 d U . .
C29 C 0.6342(5) 0.1992(4) 0.6173(3) 0.0448(11) Uani 1 1 d U . .
H29 H 0.5684 0.2348 0.5880 0.060 Uiso 1 1 calc R . .
C30 C 0.7248(6) 0.1605(4) 0.5794(3) 0.0587(15) Uani 1 1 d U . .
H30 H 0.7197 0.1689 0.5248 0.078 Uiso 1 1 calc R . .
C31 C 0.8227(7) 0.1095(5) 0.6227(4) 0.089(3) Uani 1 1 d U . .
H31 H 0.8839 0.0836 0.5971 0.119 Uiso 1 1 calc R . .
C32 C 0.8303(7) 0.0968(7) 0.7030(4) 0.122(4) Uani 1 1 d U . .
H32 H 0.8971 0.0627 0.7315 0.162 Uiso 1 1 calc R . .
C33 C 0.7404(5) 0.1337(6) 0.7427(3) 0.084(3) Uani 1 1 d U . .
H33 H 0.7461 0.1242 0.7975 0.112 Uiso 1 1 calc R . .
C34 C 0.4741(3) 0.3584(3) 0.6848(3) 0.0300(8) Uani 1 1 d U . .
C35 C 0.5521(4) 0.4148(4) 0.6575(3) 0.0443(11) Uani 1 1 d U . .
H35 H 0.6268 0.3882 0.6730 0.059 Uiso 1 1 calc R . .
C36 C 0.5186(5) 0.5097(4) 0.6075(4) 0.0520(13) Uani 1 1 d U . .
H36 H 0.5705 0.5478 0.5897 0.069 Uiso 1 1 calc R . .
C37 C 0.4070(5) 0.5491(3) 0.5834(3) 0.0493(12) Uani 1 1 d U . .
H37 H 0.3845 0.6135 0.5497 0.066 Uiso 1 1 calc R . .
C38 C 0.3295(4) 0.4926(3) 0.6093(3) 0.0458(11) Uani 1 1 d U . .
H38 H 0.2552 0.5189 0.5925 0.061 Uiso 1 1 calc R . .
C39 C 0.3628(3) 0.3968(3) 0.6602(3) 0.0345(9) Uani 1 1 d U . .
H39 H 0.3110 0.3586 0.6777 0.046 Uiso 1 1 calc R . .
C40 C 0.5637(3) 0.2224(4) 0.8483(3) 0.0382(10) Uani 1 1 d U . .
C41 C 0.5874(4) 0.2986(5) 0.8662(4) 0.0532(13) Uani 1 1 d U . .
H41 H 0.5767 0.3606 0.8277 0.071 Uiso 1 1 calc R . .
C42 C 0.6287(5) 0.2783(6) 0.9458(4) 0.0696(17) Uani 1 1 d U . .
H42 H 0.6450 0.3282 0.9595 0.093 Uiso 1 1 calc R . .
C43 C 0.6450(5) 0.1871(6) 1.0025(4) 0.0719(18) Uani 1 1 d U . .
H43 H 0.6749 0.1750 1.0533 0.096 Uiso 1 1 calc R . .
C44 C 0.6178(5) 0.1141(5) 0.9851(3) 0.0677(17) Uani 1 1 d U . .
H44 H 0.6263 0.0529 1.0246 0.090 Uiso 1 1 calc R . .
C45 C 0.5773(5) 0.1309(4) 0.9081(3) 0.0547(14) Uani 1 1 d U . .
H45 H 0.5591 0.0806 0.8964 0.073 Uiso 1 1 calc R . .
C46 C -0.0204(7) 0.0497(5) -0.0547(5) 0.073(3) Uani 0.50 1 d PGU A -1
C47 C 0.0318(8) -0.0434(6) -0.0544(5) 0.081(5) Uani 0.50 1 d PGU A -1
H47 H 0.0443 -0.0553 -0.1030 0.108 Uiso 0.50 1 calc PR A -1
C48 C 0.0653(7) -0.1186(5) 0.0188(6) 0.063(3) Uani 0.50 1 d PGU A -1
H48 H 0.1000 -0.1806 0.0191 0.084 Uiso 0.50 1 calc PR A -1
C49 C 0.0465(8) -0.1007(6) 0.0917(5) 0.073(3) Uani 0.50 1 d PGU A -1
H49 H 0.0688 -0.1508 0.1405 0.097 Uiso 0.50 1 calc PR A -1
C50 C -0.0057(9) -0.0076(8) 0.0914(5) 0.092(4) Uani 0.50 1 d PGU A -1
H50 H -0.0182 0.0043 0.1400 0.122 Uiso 0.50 1 calc PR A -1
C51 C -0.0391(8) 0.0676(6) 0.0182(6) 0.095(5) Uani 0.50 1 d PGU A -1
H51 H -0.0739 0.1296 0.0180 0.126 Uiso 0.50 1 calc PR A -1
C52 C -0.0573(10) 0.1327(8) -0.1355(6) 0.134(8) Uani 0.50 1 d PGU A -1
H52a H -0.1346 0.1630 -0.1335 0.201 Uiso 0.50 1 calc PR A -1
H52b H -0.0466 0.1069 -0.1789 0.201 Uiso 0.50 1 calc PR A -1
H52c H 0.0134 0.1800 -0.1444 0.201 Uiso 0.50 1 calc PR A -1

loop_
_atom_site_aniso_label
_atom_site_aniso_U_11
_atom_site_aniso_U_22
_atom_site_aniso_U_33
_atom_site_aniso_U_23
_atom_site_aniso_U_13
_atom_site_aniso_U_12
U1 0.01496(6) 0.02136(7) 0.01767(6) -0.00827(5) 0.00212(4) -0.00633(4)
P1 0.0242(5) 0.0298(5) 0.0366(5) -0.0208(4) -0.0090(4) 0.0009(4)
Si1 0.0359(6) 0.0357(6) 0.0170(5) -0.0006(4) -0.0056(4) -0.0213(5)
Si2 0.0189(4) 0.0280(5) 0.0195(4) -0.0035(4) 0.0008(3) -0.0112(4)
Si3 0.0201(5) 0.0518(7) 0.0324(6) 0.0093(5) -0.0031(4) -0.0161(5)
Si4 0.0646(8) 0.0285(6) 0.0238(5) -0.0111(4) 0.0147(5) -0.0027(5)
Si5 0.0243(5) 0.0276(5) 0.0220(5) -0.0127(4) -0.0029(4) 0.0005(4)
Si6 0.0183(4) 0.0217(4) 0.0222(5) -0.0042(4) 0.0004(4) -0.0014(4)
Si7 0.0276(5) 0.0231(5) 0.0379(6) -0.0109(4) -0.0095(4) -0.0022(4)
O1 0.0303(13) 0.0249(12) 0.0235(13) -0.0094(10) 0.0043(10) -0.0109(11)
N1 0.0211(14) 0.0322(15) 0.0175(13) -0.0059(12) 0.0002(11) -0.0140(12)
N2 0.0226(14) 0.0251(15) 0.0286(16) -0.0088(12) 0.0098(12) -0.0062(12)
N3 0.0173(13) 0.0228(14) 0.0224(14) -0.0099(11) -0.0021(11) -0.0017(11)
N4 0.0129(12) 0.0277(14) 0.0185(13) -0.0088(11) -0.0010(10) -0.0048(11)
C1 0.0279(19) 0.045(2) 0.0222(18) -0.0076(16) -0.0039(14) -0.0184(17)
C2 0.095(4) 0.029(2) 0.035(2) -0.0025(18) -0.022(3) 0.003(2)
C3 0.088(4) 0.115(5) 0.022(2) 0.014(3) -0.016(2) -0.084(4)
C4 0.040(2) 0.029(2) 0.041(2) -0.0086(17) 0.0136(19) -0.0078(17)
C5 0.041(2) 0.076(4) 0.026(2) 0.011(2) -0.0076(18) -0.036(2)
C6 0.0262(18) 0.0308(19) 0.0278(19) -0.0051(15) 0.0070(15) -0.0084(15)
C7 0.028(2) 0.046(3) 0.090(4) -0.033(3) 0.007(2) -0.0168(19)
C8 0.139(6) 0.115(5) 0.101(5) 0.053(4) -0.061(5) -0.103(5)
C9 0.027(2) 0.194(7) 0.058(3) -0.068(4) 0.005(2) -0.004(3)
C10 0.127(5) 0.118(5) 0.063(4) -0.063(4) 0.046(3) -0.094(4)
C11 0.201(7) 0.055(3) 0.057(4) -0.035(3) -0.015(4) 0.048(4)
C12 0.042(3) 0.087(4) 0.027(2) -0.014(2) 0.0072(19) -0.009(3)
C13 0.039(3) 0.100(5) 0.050(3) -0.050(3) -0.016(2) 0.032(3)
C14 0.075(4) 0.070(4) 0.098(5) -0.067(4) 0.034(4) -0.037(3)
C15 0.057(3) 0.059(3) 0.031(2) -0.003(2) 0.016(2) 0.018(2)
C16 0.0257(19) 0.047(2) 0.033(2) -0.0170(19) -0.0022(16) 0.0094(17)
C17 0.026(2) 0.063(3) 0.040(2) -0.025(2) -0.0138(18) 0.0062(19)
C18 0.046(3) 0.022(2) 0.093(4) 0.004(2) 0.031(3) 0.0013(19)
C19 0.131(6) 0.088(5) 0.099(5) 0.002(4) 0.012(5) -0.045(5)
C20 0.081(4) 0.067(4) 0.284(9) -0.083(6) 0.072(6) -0.020(4)
C21 0.106(5) 0.049(3) 0.208(7) -0.038(4) -0.087(5) -0.018(4)
C22 0.046(2) 0.0272(19) 0.032(2) -0.0063(16) -0.0152(17) -0.0108(17)
C23 0.056(3) 0.040(2) 0.041(3) -0.0100(19) -0.003(2) -0.023(2)
C24 0.079(4) 0.063(3) 0.050(3) -0.005(2) 0.000(3) -0.047(3)
C25 0.110(5) 0.063(3) 0.041(3) 0.005(2) -0.021(3) -0.062(4)
C26 0.117(5) 0.044(3) 0.035(3) 0.000(2) -0.028(3) -0.046(3)
C27 0.075(3) 0.032(2) 0.031(2) -0.0071(17) -0.023(2) -0.017(2)
C28 0.039(2) 0.037(2) 0.035(2) -0.0215(18) -0.0069(17) 0.0093(18)
C29 0.058(3) 0.043(2) 0.036(2) -0.022(2) -0.010(2) -0.001(2)
C30 0.094(4) 0.045(3) 0.033(2) -0.021(2) 0.004(2) 0.002(3)
C31 0.100(5) 0.078(4) 0.045(3) -0.016(3) 0.013(3) 0.051(4)
C32 0.091(5) 0.152(8) 0.041(3) -0.008(4) 0.006(3) 0.085(5)
C33 0.062(4) 0.112(5) 0.035(3) -0.019(3) -0.006(2) 0.053(4)
C34 0.0206(17) 0.0263(17) 0.046(2) -0.0170(16) -0.0005(15) -0.0036(14)
C35 0.030(2) 0.044(2) 0.070(3) -0.029(2) 0.006(2) -0.0159(19)
C36 0.059(3) 0.041(2) 0.069(3) -0.027(2) 0.027(3) -0.028(2)
C37 0.070(3) 0.026(2) 0.048(3) -0.0145(19) 0.024(2) -0.008(2)
C38 0.035(2) 0.035(2) 0.055(3) -0.010(2) 0.009(2) 0.0065(18)
C39 0.0209(18) 0.0301(19) 0.049(2) -0.0115(18) 0.0019(17) -0.0028(15)
C40 0.0219(18) 0.060(3) 0.045(2) -0.041(2) -0.0036(17) 0.0016(18)
C41 0.044(3) 0.088(4) 0.062(3) -0.056(3) 0.018(2) -0.036(3)
C42 0.048(3) 0.132(5) 0.079(4) -0.085(4) 0.018(3) -0.046(4)
C43 0.040(3) 0.140(6) 0.053(3) -0.062(4) 0.000(2) -0.009(3)
C44 0.060(3) 0.095(4) 0.043(3) -0.042(3) -0.019(3) 0.025(3)
C45 0.058(3) 0.062(3) 0.041(3) -0.034(2) -0.020(2) 0.019(3)
C46 0.041(6) 0.067(7) 0.102(10) -0.022(6) -0.004(7) -0.008(6)
C47 0.098(13) 0.074(7) 0.064(8) -0.022(6) 0.025(8) -0.016(8)
C48 0.046(7) 0.061(7) 0.086(8) -0.028(5) 0.005(6) -0.015(6)
C49 0.054(8) 0.091(9) 0.062(7) -0.007(7) -0.010(6) -0.023(7)
C50 0.085(11) 0.119(11) 0.105(10) -0.075(9) 0.012(9) -0.034(9)
C51 0.067(10) 0.090(10) 0.144(12) -0.078(8) -0.039(11) 0.016(9)
C52 0.075(11) 0.115(13) 0.154(13) 0.021(12) -0.040(13) -0.006(11)

loop_
_atom_type_symbol
_atom_type_description
_atom_type_scat_dispersion_real
_atom_type_scat_dispersion_imag
_atom_type_scat_source
C C 0.0033 0.0016 'International Tables Vol C Tables 4.2.6.8 and 6.1.1.4'
H H 0.0000 0.0000 'International Tables Vol C Tables 4.2.6.8 and 6.1.1.4'
N N 0.0061 0.0033 'International Tables Vol C Tables 4.2.6.8 and 6.1.1.4'
O O 0.0106 0.0060 'International Tables Vol C Tables 4.2.6.8 and 6.1.1.4'
P P 0.1023 0.0942 'International Tables Vol C Tables 4.2.6.8 and 6.1.1.4'
Si Si 0.0817 0.0704 'International Tables Vol C Tables 4.2.6.8 and 6.1.1.4'
U U -9.6767 9.6646 'International Tables Vol C Tables 4.2.6.8 and 6.1.1.4'

loop_
_geom_angle_atom_site_label_1
_geom_angle_atom_site_label_2
_geom_angle_atom_site_label_3
_geom_angle
O1 U1 N4 179.82(12)
O1 U1 N3 87.42(11)
N4 U1 N3 92.43(11)
O1 U1 N2 87.17(11)
N4 U1 N2 92.98(11)
N3 U1 N2 117.68(11)
O1 U1 N1 86.76(11)
N4 U1 N1 93.23(11)
N3 U1 N1 119.88(10)
N2 U1 N1 121.68(11)
C34 P1 C28 106.3(2)
C34 P1 C22 111.75(18)
C28 P1 C22 110.9(2)
C34 P1 C40 112.7(2)
C28 P1 C40 109.17(19)
C22 P1 C40 106.1(2)
N1 Si1 C3 111.9(2)
N1 Si1 C2 113.49(19)
C3 Si1 C2 107.8(3)
N1 Si1 C1 112.83(17)
C3 Si1 C1 104.5(2)
C2 Si1 C1 105.8(2)
N1 Si2 C5 112.86(18)
N1 Si2 C4 112.97(17)
C5 Si2 C4 106.3(3)
N1 Si2 C6 112.91(17)
C5 Si2 C6 104.4(2)
C4 Si2 C6 106.71(19)
N2 Si3 C7 113.30(19)
N2 Si3 C8 112.7(2)
C7 Si3 C8 108.9(4)
N2 Si3 C9 113.0(3)
C7 Si3 C9 103.5(3)
C8 Si3 C9 104.8(4)
N2 Si4 C11 112.9(3)
N2 Si4 C12 114.3(2)
C11 Si4 C12 106.1(3)
N2 Si4 C10 112.9(2)
C11 Si4 C10 107.3(5)
C12 Si4 C10 102.6(3)
N3 Si5 C14 112.6(2)
N3 Si5 C13 112.55(18)
C14 Si5 C13 107.4(3)
N3 Si5 C15 114.2(2)
C14 Si5 C15 105.8(3)
C13 Si5 C15 103.6(3)
N3 Si6 C16 114.65(17)
N3 Si6 C18 113.4(2)
C16 Si6 C18 105.3(2)
N3 Si6 C17 111.83(18)
C16 Si6 C17 103.6(2)
C18 Si6 C17 107.3(3)
N4 Si7 C20 114.6(3)
N4 Si7 C21 113.7(3)
C20 Si7 C21 109.9(5)
N4 Si7 C19 109.4(3)
C20 Si7 C19 113.4(5)
C21 Si7 C19 94.1(5)
Si1 N1 Si2 118.87(17)
Si1 N1 U1 121.80(15)
Si2 N1 U1 117.99(15)
Si3 N2 Si4 119.47(18)
Si3 N2 U1 121.78(17)
Si4 N2 U1 117.82(16)
Si5 N3 Si6 119.23(17)
Si5 N3 U1 121.09(15)
Si6 N3 U1 119.41(15)
Si7 N4 U1 176.15(18)
C23 C22 C27 120.5(4)
C23 C22 P1 117.8(3)
C27 C22 P1 121.7(4)
C24 C23 C22 119.1(5)
C25 C24 C23 120.4(6)
C26 C25 C24 120.9(5)
C25 C26 C27 120.3(5)
C26 C27 C22 118.9(6)
C33 C28 C29 120.1(4)
C33 C28 P1 120.7(4)
C29 C28 P1 119.3(3)
C30 C29 C28 119.8(5)
C31 C30 C29 119.9(5)
C32 C31 C30 120.2(5)
C31 C32 C33 121.1(6)
C32 C33 C28 119.0(6)
C39 C34 C35 120.4(4)
C39 C34 P1 121.6(3)
C35 C34 P1 117.9(3)
C36 C35 C34 119.9(4)
C35 C36 C37 120.0(4)
C38 C37 C36 120.2(4)
C37 C38 C39 119.9(5)
C38 C39 C34 119.5(4)
C41 C40 C45 119.8(5)
C41 C40 P1 122.5(4)
C45 C40 P1 117.6(3)
C40 C41 C42 117.6(6)
C43 C42 C41 121.3(5)
C44 C43 C42 120.5(5)
C43 C44 C45 119.9(7)
C44 C45 C40 120.8(6)
C47 C46 C51 120.0
C47 C46 C52 120.0
C51 C46 C52 120.0
C46 C47 C48 120.0
C49 C48 C47 120.0
C48 C49 C50 120.0
C49 C50 C51 120.0
C50 C51 C46 120.0

loop_
_geom_bond_atom_site_label_1
_geom_bond_atom_site_label_2
_geom_bond_distance
U1 O1 1.805(2)
U1 N4 1.980(3)
U1 N3 2.346(3)
U1 N2 2.347(3)
U1 N1 2.348(3)
P1 C34 1.789(4)
P1 C28 1.792(4)
P1 C22 1.793(4)
P1 C40 1.800(4)
Si1 N1 1.718(3)
Si1 C3 1.862(5)
Si1 C2 1.879(6)
Si1 C1 1.883(4)
Si2 N1 1.722(3)
Si2 C5 1.864(4)
Si2 C4 1.875(5)
Si2 C6 1.878(4)
Si3 N2 1.709(3)
Si3 C7 1.854(6)
Si3 C8 1.864(7)
Si3 C9 1.868(6)
Si4 N2 1.718(3)
Si4 C11 1.865(7)
Si4 C12 1.877(5)
Si4 C10 1.880(7)
Si5 N3 1.716(3)
Si5 C14 1.864(5)
Si5 C13 1.871(5)
Si5 C15 1.873(5)
Si6 N3 1.720(3)
Si6 C16 1.865(4)
Si6 C18 1.869(5)
Si6 C17 1.885(4)
Si7 N4 1.696(3)
Si7 C20 1.772(8)
Si7 C21 1.794(6)
Si7 C19 1.939(9)
C22 C23 1.391(7)
C22 C27 1.392(6)
C23 C24 1.387(7)
C24 C25 1.367(9)
C25 C26 1.366(10)
C26 C27 1.392(7)
C28 C33 1.384(7)
C28 C29 1.393(6)
C29 C30 1.381(7)
C30 C31 1.377(9)
C31 C32 1.366(9)
C32 C33 1.383(8)
C34 C39 1.390(5)
C34 C35 1.391(6)
C35 C36 1.372(7)
C36 C37 1.392(8)
C37 C38 1.385(7)
C38 C39 1.386(6)
C40 C41 1.387(6)
C40 C45 1.395(8)
C41 C42 1.425(8)
C42 C43 1.368(10)
C43 C44 1.354(10)
C44 C45 1.391(7)
C46 C47 1.3949
C46 C51 1.3951
C46 C52 1.5401
C47 C48 1.3951
C48 C49 1.3949
C49 C50 1.3950
C50 C51 1.3950
